data_4306683
loop_
_publ_author_name
'Alexander Villinger'
'Andrea Westenkirchner'
'Ronald Wustrack'
'Axel Schulz'

_publ_contact_author_address
;
Universit\"at Rostock
Institut f\"ur Chemie
Abteilung f\"ur Anorganische Chemie
Albert-Einstein-Strasse 3a 
18059 Rostock
Bundesrepublik Deutschland
;
_publ_contact_author_email axel.schulz@uni-rostock.de
_publ_contact_author_fax '+49 (0)381/498-6382'
_publ_contact_author_name 'Axel Schulz'
_publ_contact_author_phone '+49 (0)381/498-6400'
_publ_section_title
;
GaCl3-Assisted Cyclization Reactions in
Hypersilyl(trimethylsilyl)aminodichlorophosphine
;
_journal_name_full 'Inorganic Chemistry'
_journal_page_first 9140
_journal_page_last 9142
_journal_paper_doi 10.1021/ic801501c
_journal_volume 47
_journal_year 2008
_chemical_formula_moiety 'C12 H36 N2 P Si5 +, Ga Cl4 -'
_chemical_formula_sum 'C12 H36 Cl4 Ga N2 P Si5'
_chemical_formula_weight 591.37
_chemical_name_systematic
;
2,3-bis-(trimethylsilyl)-4,4-bis-(trimethylsilyl)-cyclo-2-phospha-4-sila-2,3-
diazenium tetrachlorogallate
;
_space_group_IT_number 14
_symmetry_cell_setting monoclinic
_symmetry_Int_Tables_number 14
_symmetry_space_group_name_Hall '-P 2ybc'
_symmetry_space_group_name_H-M 'P 1 21/c 1'
_atom_sites_solution_hydrogens geom
_atom_sites_solution_primary direct
_atom_sites_solution_secondary difmap
_audit_author_name 'Villinger, A.'
_audit_creation_method SHELXL-97
_cell_angle_alpha 90.00
_cell_angle_beta 125.069(18)
_cell_angle_gamma 90.00
_cell_formula_units_Z 4
_cell_length_a 16.101(3)
_cell_length_b 12.561(3)
_cell_length_c 18.617(7)
_cell_measurement_reflns_used 9744
_cell_measurement_temperature 173(2)
_cell_measurement_theta_max 63.443
_cell_measurement_theta_min 5.348
_cell_volume 3081.7(16)
_computing_cell_refinement 'Bruker Apex v2.0-2'
_computing_data_collection 'Bruker Apex v2.0-2'
_computing_data_reduction 'Bruker SAINT'
_computing_molecular_graphics
;
 ORTEP-3 (Farrugia, 1997), DIAMOND v3.0a (Brandenburg, 2005)
;
_computing_publication_material SHELXL-97
_computing_structure_refinement 'SHELXL-97 (Sheldrick, 1997)'
_computing_structure_solution 'SHELXS-97 (Sheldrick, 1997)'
_diffrn_ambient_temperature 173(2)
_diffrn_measured_fraction_theta_full 0.956
_diffrn_measured_fraction_theta_max 0.956
_diffrn_measurement_device_type 'Bruker-Nonius Apex X8-CCD-diffractometer'
_diffrn_measurement_method '\w scans'
_diffrn_radiation_monochromator graphite
_diffrn_radiation_source 'sealed tube'
_diffrn_radiation_type MoK\a
_diffrn_radiation_wavelength 0.71073
_diffrn_reflns_av_R_equivalents 0.0208
_diffrn_reflns_av_sigmaI/netI 0.0180
_diffrn_reflns_limit_h_max 22
_diffrn_reflns_limit_h_min -22
_diffrn_reflns_limit_k_max 13
_diffrn_reflns_limit_k_min -17
_diffrn_reflns_limit_l_max 26
_diffrn_reflns_limit_l_min -26
_diffrn_reflns_number 48302
_diffrn_reflns_theta_full 30.00
_diffrn_reflns_theta_max 30.00
_diffrn_reflns_theta_min 2.67
_exptl_absorpt_coefficient_mu 1.489
_exptl_absorpt_correction_T_max 0.6137
_exptl_absorpt_correction_T_min 0.5022
_exptl_absorpt_correction_type multi-scan
_exptl_absorpt_process_details '(SADABS; Sheldrick, 2004)'
_exptl_crystal_colour orange
_exptl_crystal_density_diffrn 1.275
_exptl_crystal_density_method 'not measured'
_exptl_crystal_description block
_exptl_crystal_F_000 1224
_exptl_crystal_size_max 0.50
_exptl_crystal_size_mid 0.38
_exptl_crystal_size_min 0.33
_refine_diff_density_max 0.335
_refine_diff_density_min -0.215
_refine_diff_density_rms 0.050
_refine_ls_extinction_method none
_refine_ls_goodness_of_fit_ref 1.032
_refine_ls_hydrogen_treatment constr
_refine_ls_matrix_type full
_refine_ls_number_parameters 315
_refine_ls_number_reflns 8596
_refine_ls_number_restraints 0
_refine_ls_restrained_S_all 1.032
_refine_ls_R_factor_all 0.0443
_refine_ls_R_factor_gt 0.0266
_refine_ls_shift/su_max 0.002
_refine_ls_shift/su_mean 0.000
_refine_ls_structure_factor_coef Fsqd
_refine_ls_weighting_details 'calc w=1/[\s^2^(Fo^2^)+(0.0327P)^2^+0.8842P] where P=(Fo^2^+2Fc^2^)/3'
_refine_ls_weighting_scheme calc
_refine_ls_wR_factor_gt 0.0638
_refine_ls_wR_factor_ref 0.0705
_reflns_number_gt 6723
_reflns_number_total 8596
_reflns_threshold_expression >2sigma(I)
_cod_data_source_file ic801501c_si_002_3.cif
_cod_data_source_block n2sipgacl4
_cod_original_cell_volume 3081.7(15)
_cod_original_sg_symbol_H-M 'P 21/c'
_cod_database_code 4306683

loop_
_symmetry_equiv_pos_as_xyz
'x, y, z'
'-x, y+1/2, -z+1/2'
'-x, -y, -z'
'x, -y-1/2, z-1/2'

loop_
_atom_site_label
_atom_site_type_symbol
_atom_site_fract_x
_atom_site_fract_y
_atom_site_fract_z
_atom_site_U_iso_or_equiv
_atom_site_adp_type
_atom_site_occupancy
_atom_site_symmetry_multiplicity
_atom_site_calc_flag
_atom_site_refinement_flags
_atom_site_disorder_assembly
_atom_site_disorder_group
P P -0.37058(2) -0.13141(3) -0.35685(2) 0.02748(8) Uani 1 1 d . . .
Si1 Si -0.20075(3) -0.19494(3) -0.23086(2) 0.02477(8) Uani 1 1 d . . .
Si2 Si -0.05204(3) -0.14487(4) -0.21935(3) 0.03394(10) Uani 1 1 d . . .
Si3 Si -0.17894(3) -0.30880(4) -0.12032(3) 0.03738(10) Uani 1 1 d . . .
Si4 Si -0.33968(3) -0.35041(3) -0.40985(3) 0.03153(9) Uani 1 1 d . . .
Si5 Si -0.29596(3) 0.03916(4) -0.21642(3) 0.03563(10) Uani 1 1 d . . .
N1 N -0.30301(8) -0.23849(9) -0.33927(7) 0.0257(2) Uani 1 1 d . . .
N2 N -0.28483(8) -0.08264(9) -0.25962(7) 0.0273(2) Uani 1 1 d . A .
C1 C 0.01662(13) -0.26428(16) -0.22001(14) 0.0550(5) Uani 1 1 d . . .
H1A H 0.0810 -0.2420 -0.2098 0.083 Uiso 1 1 calc R . .
H1B H -0.0252 -0.3000 -0.2770 0.083 Uiso 1 1 calc R . .
H1C H 0.0302 -0.3135 -0.1736 0.083 Uiso 1 1 calc R . .
C2 C -0.08672(15) -0.05644(17) -0.31279(14) 0.0599(5) Uani 1 1 d . . .
H2A H -0.1336 -0.0939 -0.3682 0.090 Uiso 1 1 calc R . .
H2B H -0.0253 -0.0368 -0.3089 0.090 Uiso 1 1 calc R . .
H2C H -0.1195 0.0080 -0.3106 0.090 Uiso 1 1 calc R . .
C3 C 0.03101(14) -0.07701(18) -0.11067(13) 0.0603(5) Uani 1 1 d . . .
H3A H -0.0036 -0.0136 -0.1094 0.090 Uiso 1 1 calc R . .
H3B H 0.0949 -0.0560 -0.1018 0.090 Uiso 1 1 calc R . .
H3C H 0.0452 -0.1259 -0.0638 0.090 Uiso 1 1 calc R . .
C4 C -0.30417(15) -0.33311(18) -0.13922(14) 0.0604(5) Uani 1 1 d . . .
H4A H -0.2955 -0.3821 -0.0944 0.091 Uiso 1 1 calc R . .
H4B H -0.3508 -0.3645 -0.1975 0.091 Uiso 1 1 calc R . .
H4C H -0.3320 -0.2655 -0.1357 0.091 Uiso 1 1 calc R . .
C5 C -0.08688(17) -0.2476(2) -0.01025(12) 0.0676(6) Uani 1 1 d . . .
H5A H -0.0782 -0.2946 0.0356 0.101 Uiso 1 1 calc R . .
H5B H -0.1129 -0.1785 -0.0071 0.101 Uiso 1 1 calc R . .
H5C H -0.0214 -0.2375 -0.0016 0.101 Uiso 1 1 calc R . .
C6 C -0.12205(15) -0.43402(16) -0.12832(15) 0.0576(5) Uani 1 1 d . . .
H6A H -0.1677 -0.4649 -0.1870 0.086 Uiso 1 1 calc R . .
H6B H -0.1121 -0.4849 -0.0841 0.086 Uiso 1 1 calc R . .
H6C H -0.0565 -0.4179 -0.1181 0.086 Uiso 1 1 calc R . .
C7 C -0.39952(14) -0.44979(14) -0.37947(12) 0.0474(4) Uani 1 1 d . . .
H7A H -0.4597 -0.4185 -0.3867 0.071 Uiso 1 1 calc R . .
H7B H -0.3510 -0.4711 -0.3182 0.071 Uiso 1 1 calc R . .
H7C H -0.4196 -0.5124 -0.4175 0.071 Uiso 1 1 calc R . .
C8 C -0.42929(13) -0.29948(15) -0.52267(10) 0.0467(4) Uani 1 1 d . . .
H8A H -0.3976 -0.2407 -0.5333 0.070 Uiso 1 1 calc R . .
H8B H -0.4910 -0.2739 -0.5296 0.070 Uiso 1 1 calc R . .
H8C H -0.4467 -0.3568 -0.5649 0.070 Uiso 1 1 calc R . .
C9 C -0.22267(14) -0.40422(17) -0.39281(14) 0.0555(5) Uani 1 1 d . . .
H9A H -0.1746 -0.4240 -0.3310 0.083 Uiso 1 1 calc R . .
H9B H -0.1920 -0.3500 -0.4086 0.083 Uiso 1 1 calc R . .
H9C H -0.2394 -0.4672 -0.4298 0.083 Uiso 1 1 calc R . .
C10A C -0.3080(12) 0.0055(8) -0.1264(7) 0.097(3) Uani 0.67(2) 1 d P A 1
H10A H -0.3721 -0.0322 -0.1502 0.146 Uiso 0.67(2) 1 calc PR A 1
H10B H -0.3072 0.0710 -0.0974 0.146 Uiso 0.67(2) 1 calc PR A 1
H10C H -0.2512 -0.0401 -0.0838 0.146 Uiso 0.67(2) 1 calc PR A 1
C11A C -0.1784(6) 0.1176(8) -0.1693(10) 0.097(3) Uani 0.67(2) 1 d P A 1
H11A H -0.1207 0.0773 -0.1216 0.146 Uiso 0.67(2) 1 calc PR A 1
H11B H -0.1847 0.1851 -0.1463 0.146 Uiso 0.67(2) 1 calc PR A 1
H11C H -0.1674 0.1322 -0.2150 0.146 Uiso 0.67(2) 1 calc PR A 1
C12A C -0.4076(7) 0.1082(8) -0.3059(4) 0.062(2) Uani 0.67(2) 1 d P A 1
H12A H -0.4018 0.1167 -0.3552 0.092 Uiso 0.67(2) 1 calc PR A 1
H12B H -0.4125 0.1785 -0.2857 0.092 Uiso 0.67(2) 1 calc PR A 1
H12C H -0.4685 0.0666 -0.3249 0.092 Uiso 0.67(2) 1 calc PR A 1
C10B C -0.269(3) 0.0014(17) -0.1112(15) 0.124(11) Uani 0.33(2) 1 d P A 2
H10D H -0.3074 -0.0631 -0.1181 0.186 Uiso 0.33(2) 1 calc PR A 2
H10E H -0.2891 0.0592 -0.0888 0.186 Uiso 0.33(2) 1 calc PR A 2
H10F H -0.1963 -0.0125 -0.0697 0.186 Uiso 0.33(2) 1 calc PR A 2
C11B C -0.2042(16) 0.1329(10) -0.2142(13) 0.070(4) Uani 0.33(2) 1 d P A 2
H11D H -0.1373 0.0992 -0.1837 0.106 Uiso 0.33(2) 1 calc PR A 2
H11E H -0.1995 0.1982 -0.1832 0.106 Uiso 0.33(2) 1 calc PR A 2
H11F H -0.2278 0.1503 -0.2744 0.106 Uiso 0.33(2) 1 calc PR A 2
C12B C -0.4268(16) 0.085(2) -0.2987(15) 0.099(7) Uani 0.33(2) 1 d P A 2
H12D H -0.4398 0.0847 -0.3570 0.148 Uiso 0.33(2) 1 calc PR A 2
H12E H -0.4350 0.1577 -0.2843 0.148 Uiso 0.33(2) 1 calc PR A 2
H12F H -0.4749 0.0376 -0.2985 0.148 Uiso 0.33(2) 1 calc PR A 2
Ga1A Ga -0.32579(15) 0.16801(19) -0.53668(17) 0.0500(6) Uani 0.57(2) 1 d P B 1
Cl1A Cl -0.3066(3) 0.3053(3) -0.4502(2) 0.0607(8) Uani 0.57(2) 1 d P B 1
Cl2A Cl -0.4574(3) 0.2038(4) -0.6697(3) 0.0668(9) Uani 0.57(2) 1 d P B 1
Cl3A Cl -0.1894(4) 0.1560(5) -0.5339(5) 0.0680(11) Uani 0.57(2) 1 d P B 1
Cl4A Cl -0.3543(5) 0.0262(5) -0.4871(3) 0.0497(9) Uani 0.57(2) 1 d P B 1
Ga1B Ga -0.32212(13) 0.1707(2) -0.53215(16) 0.0287(6) Uani 0.43(2) 1 d P B 2
Cl1B Cl -0.3206(6) 0.2935(6) -0.4599(5) 0.106(2) Uani 0.43(2) 1 d P B 2
Cl2B Cl -0.4438(7) 0.1857(10) -0.6685(5) 0.117(2) Uani 0.43(2) 1 d P B 2
Cl3B Cl -0.1829(5) 0.1580(7) -0.5228(6) 0.0596(11) Uani 0.43(2) 1 d P B 2
Cl4B Cl -0.3454(7) 0.0200(7) -0.4903(5) 0.0563(15) Uani 0.43(2) 1 d P B 2

loop_
_atom_site_aniso_label
_atom_site_aniso_U_11
_atom_site_aniso_U_22
_atom_site_aniso_U_33
_atom_site_aniso_U_23
_atom_site_aniso_U_13
_atom_site_aniso_U_12
P 0.02711(16) 0.02638(19) 0.02744(16) -0.00084(13) 0.01479(13) 0.00083(13)
Si1 0.02463(16) 0.0227(2) 0.02747(17) -0.00051(14) 0.01529(14) -0.00102(13)
Si2 0.02635(18) 0.0333(2) 0.0419(2) 0.00117(17) 0.01949(16) -0.00378(15)
Si3 0.0374(2) 0.0411(3) 0.0374(2) 0.01192(18) 0.02373(18) 0.00532(18)
Si4 0.03311(19) 0.0278(2) 0.0366(2) -0.01034(16) 0.02167(16) -0.00693(15)
Si5 0.0410(2) 0.0285(2) 0.0335(2) -0.00681(16) 0.01917(17) 0.00352(17)
N1 0.0269(5) 0.0231(6) 0.0296(5) -0.0038(4) 0.0177(4) -0.0033(4)
N2 0.0299(5) 0.0233(6) 0.0284(5) -0.0016(4) 0.0166(4) 0.0008(4)
C1 0.0376(8) 0.0544(12) 0.0737(12) -0.0018(10) 0.0324(9) 0.0056(8)
C2 0.0585(11) 0.0590(13) 0.0726(13) 0.0222(10) 0.0436(10) 0.0005(9)
C3 0.0438(9) 0.0631(14) 0.0643(12) -0.0198(10) 0.0255(9) -0.0207(9)
C4 0.0531(10) 0.0743(15) 0.0701(12) 0.0229(11) 0.0449(10) 0.0061(10)
C5 0.0682(12) 0.0880(17) 0.0372(9) 0.0088(10) 0.0249(9) 0.0030(12)
C6 0.0626(11) 0.0411(11) 0.0777(13) 0.0238(10) 0.0454(11) 0.0161(9)
C7 0.0543(10) 0.0327(9) 0.0540(10) -0.0074(7) 0.0305(8) -0.0153(7)
C8 0.0519(9) 0.0514(11) 0.0359(8) -0.0092(7) 0.0247(7) -0.0141(8)
C9 0.0481(9) 0.0534(12) 0.0719(12) -0.0254(10) 0.0384(9) -0.0028(8)
C10A 0.194(8) 0.066(4) 0.078(4) 0.029(3) 0.105(6) 0.057(4)
C11A 0.073(3) 0.078(4) 0.134(7) -0.074(5) 0.055(4) -0.031(3)
C12A 0.076(5) 0.047(3) 0.042(2) 0.000(2) 0.023(3) 0.027(3)
C10B 0.24(3) 0.074(9) 0.069(8) -0.011(7) 0.098(13) 0.054(12)
C11B 0.096(10) 0.037(4) 0.099(9) -0.034(6) 0.068(8) -0.030(5)
C12B 0.045(5) 0.067(11) 0.120(13) -0.053(9) 0.010(6) 0.023(6)
Ga1A 0.0500(10) 0.0403(9) 0.0608(10) 0.0051(6) 0.0326(7) -0.0018(6)
Cl1A 0.0554(10) 0.0441(11) 0.0899(18) -0.0208(9) 0.0460(12) -0.0034(8)
Cl2A 0.0444(10) 0.0900(16) 0.0549(11) 0.0403(11) 0.0220(10) 0.0023(8)
Cl3A 0.0646(19) 0.0672(18) 0.099(3) -0.0128(16) 0.062(2) -0.0011(14)
Cl4A 0.0471(9) 0.0484(17) 0.0474(12) 0.0217(14) 0.0235(11) -0.0013(9)
Ga1B 0.0187(8) 0.0317(9) 0.0364(8) 0.0052(5) 0.0163(5) -0.0012(4)
Cl1B 0.106(3) 0.0561(16) 0.204(5) -0.056(2) 0.117(3) -0.0281(19)
Cl2B 0.0538(19) 0.166(5) 0.080(2) 0.080(3) 0.0094(12) -0.009(2)
Cl3B 0.0396(13) 0.088(3) 0.0638(14) -0.0227(12) 0.0368(11) -0.0148(13)
Cl4B 0.072(3) 0.0456(15) 0.0560(16) 0.0023(14) 0.0395(18) -0.0042(16)

loop_
_atom_type_symbol
_atom_type_description
_atom_type_scat_dispersion_real
_atom_type_scat_dispersion_imag
_atom_type_scat_source
C C 0.0033 0.0016 'International Tables Vol C Tables 4.2.6.8 and 6.1.1.4'
H H 0.0000 0.0000 'International Tables Vol C Tables 4.2.6.8 and 6.1.1.4'
Cl Cl 0.1484 0.1585 'International Tables Vol C Tables 4.2.6.8 and 6.1.1.4'
Ga Ga 0.2307 1.6083 'International Tables Vol C Tables 4.2.6.8 and 6.1.1.4'
N N 0.0061 0.0033 'International Tables Vol C Tables 4.2.6.8 and 6.1.1.4'
P P 0.1023 0.0942 'International Tables Vol C Tables 4.2.6.8 and 6.1.1.4'
Si Si 0.0817 0.0704 'International Tables Vol C Tables 4.2.6.8 and 6.1.1.4'

loop_
_geom_angle_atom_site_label_1
_geom_angle_atom_site_label_2
_geom_angle_atom_site_label_3
_geom_angle
_geom_angle_site_symmetry_1
_geom_angle_site_symmetry_3
_geom_angle_publ_flag
N2 P N1 92.57(6) . . ?
N2 P Si1 46.34(4) . . ?
N1 P Si1 46.23(4) . . ?
N1 Si1 N2 81.89(5) . . ?
N1 Si1 Si3 111.96(5) . . ?
N2 Si1 Si3 116.19(4) . . ?
N1 Si1 Si2 114.04(4) . . ?
N2 Si1 Si2 111.47(4) . . ?
Si3 Si1 Si2 116.53(3) . . ?
N1 Si1 P 40.96(4) . . ?
N2 Si1 P 40.93(4) . . ?
Si3 Si1 P 123.10(3) . . ?
Si2 Si1 P 120.36(3) . . ?
C2 Si2 C1 109.54(10) . . ?
C2 Si2 C3 112.56(11) . . ?
C1 Si2 C3 108.37(10) . . ?
C2 Si2 Si1 109.28(7) . . ?
C1 Si2 Si1 111.01(6) . . ?
C3 Si2 Si1 106.06(7) . . ?
C4 Si3 C6 111.97(10) . . ?
C4 Si3 C5 111.41(11) . . ?
C6 Si3 C5 108.50(11) . . ?
C4 Si3 Si1 109.39(7) . . ?
C6 Si3 Si1 105.94(7) . . ?
C5 Si3 Si1 109.48(8) . . ?
N1 Si4 C9 106.81(7) . . ?
N1 Si4 C8 106.08(7) . . ?
C9 Si4 C8 112.00(9) . . ?
N1 Si4 C7 108.50(7) . . ?
C9 Si4 C7 111.01(10) . . ?
C8 Si4 C7 112.12(8) . . ?
N2 Si5 C10B 103.9(6) . . ?
N2 Si5 C12A 107.3(3) . . ?
C10B Si5 C12A 127.7(11) . . ?
N2 Si5 C10A 107.7(3) . . ?
C10B Si5 C10A 16.4(15) . . ?
C12A Si5 C10A 112.1(5) . . ?
N2 Si5 C12B 104.9(6) . . ?
C10B Si5 C12B 115.4(11) . . ?
C12A Si5 C12B 15.5(10) . . ?
C10A Si5 C12B 99.2(9) . . ?
N2 Si5 C11A 109.3(2) . . ?
C10B Si5 C11A 94.8(10) . . ?
C12A Si5 C11A 112.5(5) . . ?
C10A Si5 C11A 107.8(6) . . ?
C12B Si5 C11A 126.6(8) . . ?
N2 Si5 C11B 105.5(4) . . ?
C10B Si5 C11B 116.5(10) . . ?
C12A Si5 C11B 94.2(6) . . ?
C10A Si5 C11B 128.2(6) . . ?
C12B Si5 C11B 109.3(8) . . ?
C11A Si5 C11B 22.1(4) . . ?
P N1 Si4 126.90(7) . . ?
P N1 Si1 92.80(6) . . ?
Si4 N1 Si1 140.14(7) . . ?
P N2 Si5 125.39(7) . . ?
P N2 Si1 92.73(6) . . ?
Si5 N2 Si1 141.86(7) . . ?
Si2 C1 H1A 109.5 . . ?
Si2 C1 H1B 109.5 . . ?
H1A C1 H1B 109.5 . . ?
Si2 C1 H1C 109.5 . . ?
H1A C1 H1C 109.5 . . ?
H1B C1 H1C 109.5 . . ?
Si2 C2 H2A 109.5 . . ?
Si2 C2 H2B 109.5 . . ?
H2A C2 H2B 109.5 . . ?
Si2 C2 H2C 109.5 . . ?
H2A C2 H2C 109.5 . . ?
H2B C2 H2C 109.5 . . ?
Si2 C3 H3A 109.5 . . ?
Si2 C3 H3B 109.5 . . ?
H3A C3 H3B 109.5 . . ?
Si2 C3 H3C 109.5 . . ?
H3A C3 H3C 109.5 . . ?
H3B C3 H3C 109.5 . . ?
Si3 C4 H4A 109.5 . . ?
Si3 C4 H4B 109.5 . . ?
H4A C4 H4B 109.5 . . ?
Si3 C4 H4C 109.5 . . ?
H4A C4 H4C 109.5 . . ?
H4B C4 H4C 109.5 . . ?
Si3 C5 H5A 109.5 . . ?
Si3 C5 H5B 109.5 . . ?
H5A C5 H5B 109.5 . . ?
Si3 C5 H5C 109.5 . . ?
H5A C5 H5C 109.5 . . ?
H5B C5 H5C 109.5 . . ?
Si3 C6 H6A 109.5 . . ?
Si3 C6 H6B 109.5 . . ?
H6A C6 H6B 109.5 . . ?
Si3 C6 H6C 109.5 . . ?
H6A C6 H6C 109.5 . . ?
H6B C6 H6C 109.5 . . ?
Si4 C7 H7A 109.5 . . ?
Si4 C7 H7B 109.5 . . ?
H7A C7 H7B 109.5 . . ?
Si4 C7 H7C 109.5 . . ?
H7A C7 H7C 109.5 . . ?
H7B C7 H7C 109.5 . . ?
Si4 C8 H8A 109.5 . . ?
Si4 C8 H8B 109.5 . . ?
H8A C8 H8B 109.5 . . ?
Si4 C8 H8C 109.5 . . ?
H8A C8 H8C 109.5 . . ?
H8B C8 H8C 109.5 . . ?
Si4 C9 H9A 109.5 . . ?
Si4 C9 H9B 109.5 . . ?
H9A C9 H9B 109.5 . . ?
Si4 C9 H9C 109.5 . . ?
H9A C9 H9C 109.5 . . ?
H9B C9 H9C 109.5 . . ?
Si5 C10A H10A 109.5 . . ?
Si5 C10A H10B 109.5 . . ?
Si5 C10A H10C 109.5 . . ?
Si5 C11A H11A 109.5 . . ?
Si5 C11A H11B 109.5 . . ?
Si5 C11A H11C 109.5 . . ?
Si5 C12A H12A 109.5 . . ?
Si5 C12A H12B 109.5 . . ?
Si5 C12A H12C 109.5 . . ?
Si5 C10B H10D 109.5 . . ?
Si5 C10B H10E 109.5 . . ?
H10D C10B H10E 109.5 . . ?
Si5 C10B H10F 109.5 . . ?
H10D C10B H10F 109.5 . . ?
H10E C10B H10F 109.5 . . ?
Si5 C11B H11D 109.5 . . ?
Si5 C11B H11E 109.5 . . ?
H11D C11B H11E 109.5 . . ?
Si5 C11B H11F 109.5 . . ?
H11D C11B H11F 109.5 . . ?
H11E C11B H11F 109.5 . . ?
Si5 C12B H12D 109.5 . . ?
Si5 C12B H12E 109.5 . . ?
H12D C12B H12E 109.5 . . ?
Si5 C12B H12F 109.5 . . ?
H12D C12B H12F 109.5 . . ?
H12E C12B H12F 109.5 . . ?
Cl3A Ga1A Cl4A 113.0(3) . . ?
Cl3A Ga1A Cl2A 110.4(2) . . ?
Cl4A Ga1A Cl2A 110.2(2) . . ?
Cl3A Ga1A Cl1A 108.3(2) . . ?
Cl4A Ga1A Cl1A 107.4(2) . . ?
Cl2A Ga1A Cl1A 107.28(16) . . ?
Cl1B Ga1B Cl2B 111.8(3) . . ?
Cl1B Ga1B Cl3B 112.7(3) . . ?
Cl2B Ga1B Cl3B 107.6(4) . . ?
Cl1B Ga1B Cl4B 111.4(4) . . ?
Cl2B Ga1B Cl4B 105.9(3) . . ?
Cl3B Ga1B Cl4B 107.1(4) . . ?

loop_
_geom_bond_atom_site_label_1
_geom_bond_atom_site_label_2
_geom_bond_distance
_geom_bond_site_symmetry_2
_geom_bond_publ_flag
P N2 1.6390(13) . ?
P N1 1.6403(12) . ?
P Si1 2.4990(9) . ?
Si1 N1 1.8069(13) . ?
Si1 N2 1.8100(12) . ?
Si1 Si3 2.3609(8) . ?
Si1 Si2 2.3633(7) . ?
Si2 C2 1.8590(19) . ?
Si2 C1 1.8674(19) . ?
Si2 C3 1.871(2) . ?
Si3 C4 1.8621(18) . ?
Si3 C6 1.869(2) . ?
Si3 C5 1.870(2) . ?
Si4 N1 1.7778(12) . ?
Si4 C9 1.8492(17) . ?
Si4 C8 1.8493(19) . ?
Si4 C7 1.8527(17) . ?
Si5 N2 1.7846(12) . ?
Si5 C10B 1.810(19) . ?
Si5 C12A 1.821(8) . ?
Si5 C10A 1.844(8) . ?
Si5 C12B 1.846(18) . ?
Si5 C11A 1.848(7) . ?
Si5 C11B 1.870(13) . ?
C1 H1A 0.9800 . ?
C1 H1B 0.9800 . ?
C1 H1C 0.9800 . ?
C2 H2A 0.9800 . ?
C2 H2B 0.9800 . ?
C2 H2C 0.9800 . ?
C3 H3A 0.9800 . ?
C3 H3B 0.9800 . ?
C3 H3C 0.9800 . ?
C4 H4A 0.9800 . ?
C4 H4B 0.9800 . ?
C4 H4C 0.9800 . ?
C5 H5A 0.9800 . ?
C5 H5B 0.9800 . ?
C5 H5C 0.9800 . ?
C6 H6A 0.9800 . ?
C6 H6B 0.9800 . ?
C6 H6C 0.9800 . ?
C7 H7A 0.9800 . ?
C7 H7B 0.9800 . ?
C7 H7C 0.9800 . ?
C8 H8A 0.9800 . ?
C8 H8B 0.9800 . ?
C8 H8C 0.9800 . ?
C9 H9A 0.9800 . ?
C9 H9B 0.9800 . ?
C9 H9C 0.9800 . ?
C10A H10A 0.9800 . ?
C10A H10B 0.9800 . ?
C10A H10C 0.9800 . ?
C11A H11A 0.9800 . ?
C11A H11B 0.9800 . ?
C11A H11C 0.9800 . ?
C12A H12A 0.9800 . ?
C12A H12B 0.9800 . ?
C12A H12C 0.9800 . ?
C10B H10D 0.9800 . ?
C10B H10E 0.9800 . ?
C10B H10F 0.9800 . ?
C11B H11D 0.9800 . ?
C11B H11E 0.9800 . ?
C11B H11F 0.9800 . ?
C12B H12D 0.9800 . ?
C12B H12E 0.9800 . ?
C12B H12F 0.9800 . ?
Ga1A Cl3A 2.173(5) . ?
Ga1A Cl4A 2.173(5) . ?
Ga1A Cl2A 2.189(5) . ?
Ga1A Cl1A 2.256(5) . ?
Ga1B Cl1B 2.037(9) . ?
Ga1B Cl2B 2.145(7) . ?
Ga1B Cl3B 2.152(6) . ?
Ga1B Cl4B 2.161(8) . ?

loop_
_geom_torsion_atom_site_label_1
_geom_torsion_atom_site_label_2
_geom_torsion_atom_site_label_3
_geom_torsion_atom_site_label_4
_geom_torsion
_geom_torsion_site_symmetry_1
_geom_torsion_site_symmetry_2
_geom_torsion_site_symmetry_3
_geom_torsion_site_symmetry_4
_geom_torsion_publ_flag
N2 P Si1 N1 178.99(8) . . . . ?
N1 P Si1 N2 -178.99(8) . . . . ?
N2 P Si1 Si3 93.00(6) . . . . ?
N1 P Si1 Si3 -85.99(6) . . . . ?
N2 P Si1 Si2 -88.40(6) . . . . ?
N1 P Si1 Si2 92.61(6) . . . . ?
N1 Si1 Si2 C2 46.82(9) . . . . ?
N2 Si1 Si2 C2 -43.72(9) . . . . ?
Si3 Si1 Si2 C2 179.69(8) . . . . ?
P Si1 Si2 C2 1.01(9) . . . . ?
N1 Si1 Si2 C1 -74.10(8) . . . . ?
N2 Si1 Si2 C1 -164.64(8) . . . . ?
Si3 Si1 Si2 C1 58.77(8) . . . . ?
P Si1 Si2 C1 -119.92(8) . . . . ?
N1 Si1 Si2 C3 168.40(9) . . . . ?
N2 Si1 Si2 C3 77.85(9) . . . . ?
Si3 Si1 Si2 C3 -58.74(8) . . . . ?
P Si1 Si2 C3 122.58(8) . . . . ?
N1 Si1 Si3 C4 -48.67(9) . . . . ?
N2 Si1 Si3 C4 42.98(10) . . . . ?
Si2 Si1 Si3 C4 177.52(8) . . . . ?
P Si1 Si3 C4 -3.83(9) . . . . ?
N1 Si1 Si3 C6 72.19(8) . . . . ?
N2 Si1 Si3 C6 163.84(8) . . . . ?
Si2 Si1 Si3 C6 -61.62(8) . . . . ?
P Si1 Si3 C6 117.03(8) . . . . ?
N1 Si1 Si3 C5 -171.01(9) . . . . ?
N2 Si1 Si3 C5 -79.36(9) . . . . ?
Si2 Si1 Si3 C5 55.19(9) . . . . ?
P Si1 Si3 C5 -126.17(8) . . . . ?
N2 P N1 Si4 175.41(8) . . . . ?
Si1 P N1 Si4 176.14(11) . . . . ?
N2 P N1 Si1 -0.73(6) . . . . ?
C9 Si4 N1 P 148.66(10) . . . . ?
C8 Si4 N1 P 29.04(10) . . . . ?
C7 Si4 N1 P -91.60(10) . . . . ?
C9 Si4 N1 Si1 -37.36(13) . . . . ?
C8 Si4 N1 Si1 -156.98(10) . . . . ?
C7 Si4 N1 Si1 82.38(12) . . . . ?
N2 Si1 N1 P 0.67(5) . . . . ?
Si3 Si1 N1 P 115.71(4) . . . . ?
Si2 Si1 N1 P -109.29(4) . . . . ?
N2 Si1 N1 Si4 -174.52(11) . . . . ?
Si3 Si1 N1 Si4 -59.48(10) . . . . ?
Si2 Si1 N1 Si4 75.52(10) . . . . ?
P Si1 N1 Si4 -175.19(13) . . . . ?
N1 P N2 Si5 -177.84(8) . . . . ?
Si1 P N2 Si5 -178.57(11) . . . . ?
N1 P N2 Si1 0.73(6) . . . . ?
C10B Si5 N2 P 127.7(13) . . . . ?
C12A Si5 N2 P -9.7(3) . . . . ?
C10A Si5 N2 P 111.2(5) . . . . ?
C12B Si5 N2 P 6.2(11) . . . . ?
C11A Si5 N2 P -132.0(6) . . . . ?
C11B Si5 N2 P -109.2(7) . . . . ?
C10B Si5 N2 Si1 -50.0(13) . . . . ?
C12A Si5 N2 Si1 172.6(3) . . . . ?
C10A Si5 N2 Si1 -66.5(5) . . . . ?
C12B Si5 N2 Si1 -171.5(11) . . . . ?
C11A Si5 N2 Si1 50.3(6) . . . . ?
C11B Si5 N2 Si1 73.1(7) . . . . ?
N1 Si1 N2 P -0.67(5) . . . . ?
Si3 Si1 N2 P -111.21(5) . . . . ?
Si2 Si1 N2 P 112.04(5) . . . . ?
N1 Si1 N2 Si5 177.45(12) . . . . ?
Si3 Si1 N2 Si5 66.91(12) . . . . ?
Si2 Si1 N2 Si5 -69.84(12) . . . . ?
P Si1 N2 Si5 178.12(15) . . . . ?
